data_7224827
loop_
_publ_author_name
'Kumar, Prashant'
'Irrgang, Torsten'
'Kostakis, George E.'
'Kempe, Rhett'

_publ_section_title
;
 Phosphine-free Chiral Iridium Catalysts for Asymmetric Catalytic
 Hydrogenation of Simple Ketones
;
_journal_name_full 'RSC Adv.'
_journal_paper_doi 10.1039/C6RA04524C
_journal_year 2016
_chemical_formula_sum 'C24 H31 Ir N2 O'
_chemical_formula_weight 555.71
_chemical_name_systematic
;
 ?
;
_space_group_IT_number 19
_symmetry_space_group_name_Hall 'P 2ac 2ab'
_symmetry_space_group_name_H-M 'P 21 21 21'
_atom_sites_solution_hydrogens geom
_atom_sites_solution_primary direct
_atom_sites_solution_secondary difmap
_audit_creation_method SHELXL-97
_audit_update_record
;
2015-11-17 deposited with the CCDC.
2016-04-04 downloaded from the CCDC.
;
_cell_angle_alpha 90.00
_cell_angle_beta 90.00
_cell_angle_gamma 90.00
_cell_formula_units_Z 4
_cell_length_a 7.2300(2)
_cell_length_b 13.5480(5)
_cell_length_c 22.4250(7)
_cell_measurement_temperature 133(2)
_cell_volume 2196.57(12)
_computing_structure_refinement 'SHELXL-97 (Sheldrick, 1997)'
_diffrn_ambient_temperature 133(2)
_diffrn_measured_fraction_theta_full 0.999
_diffrn_measured_fraction_theta_max 0.999
_diffrn_radiation_monochromator graphite
_diffrn_radiation_source 'fine-focus sealed tube'
_diffrn_radiation_type MoK\a
_diffrn_radiation_wavelength 0.71069
_diffrn_reflns_av_R_equivalents 0.1025
_diffrn_reflns_av_sigmaI/netI 0.0425
_diffrn_reflns_limit_h_max 8
_diffrn_reflns_limit_h_min -8
_diffrn_reflns_limit_k_max 16
_diffrn_reflns_limit_k_min -16
_diffrn_reflns_limit_l_max 27
_diffrn_reflns_limit_l_min -27
_diffrn_reflns_number 29802
_diffrn_reflns_theta_full 25.62
_diffrn_reflns_theta_max 25.62
_diffrn_reflns_theta_min 1.76
_exptl_absorpt_coefficient_mu 6.094
_exptl_crystal_density_diffrn 1.680
_exptl_crystal_density_method 'not measured'
_exptl_crystal_F_000 1096
_refine_diff_density_max 2.106
_refine_diff_density_min -0.805
_refine_diff_density_rms 0.146
_refine_ls_abs_structure_details 'Flack H D (1983), Acta Cryst. A39, 876-881'
_refine_ls_abs_structure_Flack -0.003(11)
_refine_ls_extinction_method none
_refine_ls_goodness_of_fit_ref 1.064
_refine_ls_hydrogen_treatment mixed
_refine_ls_matrix_type full
_refine_ls_number_parameters 254
_refine_ls_number_reflns 4141
_refine_ls_number_restraints 0
_refine_ls_restrained_S_all 1.064
_refine_ls_R_factor_all 0.0281
_refine_ls_R_factor_gt 0.0268
_refine_ls_shift/su_max 0.005
_refine_ls_shift/su_mean 0.000
_refine_ls_structure_factor_coef Fsqd
_refine_ls_weighting_details 'calc w=1/[\s^2^(Fo^2^)+(0.0340P)^2^+0.0000P] where P=(Fo^2^+2Fc^2^)/3'
_refine_ls_weighting_scheme calc
_refine_ls_wR_factor_gt 0.0632
_refine_ls_wR_factor_ref 0.0636
_reflns_number_gt 4000
_reflns_number_total 4141
_reflns_threshold_expression >2sigma(I)
_cod_data_source_file c6ra04524c2.cif
_cod_data_source_block t101op
_cod_database_code 7224827

loop_
_symmetry_equiv_pos_as_xyz
'x, y, z'
'-x+1/2, -y, z+1/2'
'x+1/2, -y+1/2, -z'
'-x, y+1/2, -z+1/2'

loop_
_atom_site_label
_atom_site_type_symbol
_atom_site_fract_x
_atom_site_fract_y
_atom_site_fract_z
_atom_site_U_iso_or_equiv
_atom_site_adp_type
_atom_site_occupancy
_atom_site_symmetry_multiplicity
_atom_site_calc_flag
_atom_site_refinement_flags
C1 C 0.7048(10) -0.0608(4) 0.5849(2) 0.0428(14) Uani 1 1 d .
H1 H 0.7242 -0.0485 0.6284 0.051 Uiso 1 1 calc R
C2 C 0.5255(10) -0.0339(4) 0.5644(3) 0.0444(15) Uani 1 1 d .
H2 H 0.4431 -0.0065 0.5961 0.053 Uiso 1 1 calc R
C3 C 0.4231(13) -0.0899(5) 0.5154(3) 0.067(2) Uani 1 1 d .
H3A H 0.2883 -0.0852 0.5226 0.080 Uiso 1 1 calc R
H3B H 0.4579 -0.1605 0.5171 0.080 Uiso 1 1 calc R
C4 C 0.4667(14) -0.0497(6) 0.4531(3) 0.072(3) Uani 1 1 d .
H4A H 0.4679 -0.1052 0.4243 0.087 Uiso 1 1 calc R
H4B H 0.3672 -0.0037 0.4409 0.087 Uiso 1 1 calc R
C5 C 0.6465(11) 0.0024(5) 0.4502(2) 0.0476(17) Uani 1 1 d .
H5 H 0.6542 0.0500 0.4161 0.057 Uiso 1 1 calc R
C6 C 0.8248(11) -0.0346(4) 0.4684(3) 0.0498(17) Uani 1 1 d .
H6 H 0.9324 -0.0109 0.4443 0.060 Uiso 1 1 calc R
C7 C 0.8412(16) -0.1415(5) 0.4928(3) 0.076(3) Uani 1 1 d .
H7A H 0.7458 -0.1833 0.4737 0.091 Uiso 1 1 calc R
H7B H 0.9639 -0.1686 0.4821 0.091 Uiso 1 1 calc R
C8 C 0.8170(15) -0.1456(5) 0.5608(3) 0.065(2) Uani 1 1 d .
H8A H 0.7555 -0.2084 0.5716 0.079 Uiso 1 1 calc R
H8B H 0.9405 -0.1451 0.5799 0.079 Uiso 1 1 calc R
C9 C 0.8406(7) 0.2674(3) 0.5280(2) 0.0283(10) Uani 1 1 d .
H9A H 0.7233 0.3038 0.5221 0.034 Uiso 1 1 calc R
H9B H 0.9436 0.3110 0.5156 0.034 Uiso 1 1 calc R
C10 C 0.8625(7) 0.2411(4) 0.5940(2) 0.0290(11) Uani 1 1 d .
H10 H 0.8397 0.3008 0.6193 0.035 Uiso 1 1 calc R
C11 C 1.0546(7) 0.1994(5) 0.6068(2) 0.0337(12) Uani 1 1 d .
H11A H 1.0831 0.1481 0.5767 0.040 Uiso 1 1 calc R
H11B H 1.1468 0.2529 0.6022 0.040 Uiso 1 1 calc R
C12 C 1.0749(8) 0.1548(5) 0.6685(2) 0.0387(13) Uani 1 1 d .
C13 C 1.0854(9) 0.0538(6) 0.6762(3) 0.0514(16) Uani 1 1 d .
H13 H 1.0821 0.0122 0.6421 0.062 Uiso 1 1 calc R
C14 C 1.1004(11) 0.0118(7) 0.7319(4) 0.070(2) Uani 1 1 d .
H14 H 1.1094 -0.0579 0.7357 0.084 Uiso 1 1 calc R
C15 C 1.1025(11) 0.0695(10) 0.7813(3) 0.081(3) Uani 1 1 d .
H15 H 1.1101 0.0398 0.8196 0.097 Uiso 1 1 calc R
C16 C 1.0937(11) 0.1698(9) 0.7766(3) 0.076(3) Uani 1 1 d .
H16 H 1.0984 0.2095 0.8115 0.091 Uiso 1 1 calc R
C17 C 1.0776(9) 0.2152(6) 0.7193(3) 0.0527(18) Uani 1 1 d .
H17 H 1.0688 0.2849 0.7157 0.063 Uiso 1 1 calc R
C18 C 0.5345(7) 0.2081(4) 0.6194(2) 0.0267(11) Uani 1 1 d .
H18A H 0.4379 0.1565 0.6166 0.032 Uiso 1 1 calc R
H18B H 0.5073 0.2592 0.5891 0.032 Uiso 1 1 calc R
C19 C 0.5307(8) 0.2537(4) 0.6806(2) 0.0292(12) Uani 1 1 d .
C20 C 0.4868(9) 0.3503(5) 0.6907(3) 0.0387(14) Uani 1 1 d .
H20 H 0.4585 0.3931 0.6584 0.046 Uiso 1 1 calc R
C21 C 0.4841(11) 0.3851(5) 0.7496(3) 0.0476(16) Uani 1 1 d .
H21 H 0.4540 0.4519 0.7582 0.057 Uiso 1 1 calc R
C22 C 0.5264(10) 0.3198(5) 0.7945(3) 0.0485(17) Uani 1 1 d .
H22 H 0.5259 0.3411 0.8348 0.058 Uiso 1 1 calc R
C23 C 0.5696(9) 0.2230(4) 0.7807(2) 0.0372(13) Uani 1 1 d .
C24 C 0.6101(11) 0.1481(5) 0.8289(2) 0.0527(17) Uani 1 1 d .
H24A H 0.4950 0.1154 0.8408 0.079 Uiso 1 1 calc R
H24B H 0.6644 0.1815 0.8635 0.079 Uiso 1 1 calc R
H24C H 0.6973 0.0988 0.8137 0.079 Uiso 1 1 calc R
N1 N 0.7200(6) 0.1635(3) 0.60713(15) 0.0245(8) Uani 1 1 d .
N2 N 0.5724(6) 0.1895(4) 0.72497(18) 0.0324(10) Uani 1 1 d .
O1 O 0.8404(6) 0.1813(3) 0.49236(14) 0.0292(8) Uani 1 1 d .
Ir1 Ir 0.72362(3) 0.066104(13) 0.532807(7) 0.02935(7) Uani 1 1 d .

loop_
_atom_site_aniso_label
_atom_site_aniso_U_11
_atom_site_aniso_U_22
_atom_site_aniso_U_33
_atom_site_aniso_U_23
_atom_site_aniso_U_13
_atom_site_aniso_U_12
C1 0.077(4) 0.025(3) 0.026(2) 0.003(2) 0.005(3) -0.001(3)
C2 0.070(5) 0.032(3) 0.031(3) 0.004(2) 0.000(3) -0.010(3)
C3 0.100(6) 0.054(4) 0.046(4) 0.009(3) -0.010(4) -0.036(4)
C4 0.113(7) 0.063(5) 0.041(4) -0.013(3) -0.016(4) -0.027(5)
C5 0.084(5) 0.037(3) 0.022(3) -0.005(2) 0.000(3) -0.003(3)
C6 0.097(5) 0.029(3) 0.024(2) -0.004(2) 0.014(4) 0.015(3)
C7 0.143(9) 0.050(4) 0.035(3) -0.003(3) 0.007(4) 0.039(5)
C8 0.116(8) 0.047(4) 0.033(3) 0.009(3) 0.010(4) 0.026(4)
C9 0.033(2) 0.026(2) 0.026(2) 0.002(2) 0.004(2) 0.0026(19)
C10 0.030(3) 0.035(3) 0.023(2) -0.001(2) 0.003(2) -0.003(2)
C11 0.028(3) 0.044(3) 0.030(3) 0.000(3) 0.003(2) 0.001(3)
C12 0.023(3) 0.066(4) 0.028(3) 0.007(3) 0.002(2) 0.008(3)
C13 0.046(3) 0.067(5) 0.041(3) 0.011(3) 0.002(3) 0.005(4)
C14 0.058(5) 0.088(6) 0.065(5) 0.048(4) 0.007(4) 0.015(4)
C15 0.058(5) 0.138(9) 0.046(4) 0.032(5) 0.003(3) 0.025(6)
C16 0.039(4) 0.153(10) 0.036(4) -0.014(5) -0.004(3) 0.010(5)
C17 0.035(3) 0.086(5) 0.036(3) -0.013(3) -0.002(3) 0.007(3)
C18 0.026(3) 0.036(3) 0.018(2) -0.002(2) 0.0009(19) 0.002(2)
C19 0.026(3) 0.039(3) 0.022(2) 0.001(2) 0.004(2) 0.004(2)
C20 0.043(4) 0.040(3) 0.032(3) -0.002(2) 0.007(3) 0.003(3)
C21 0.065(5) 0.042(4) 0.036(3) -0.013(3) 0.006(3) 0.009(3)
C22 0.063(5) 0.057(4) 0.025(3) -0.010(3) -0.001(3) 0.000(4)
C23 0.047(4) 0.048(4) 0.017(2) -0.003(2) 0.001(2) 0.003(3)
C24 0.071(5) 0.063(4) 0.024(3) 0.005(3) -0.001(3) 0.008(4)
N1 0.026(2) 0.029(2) 0.0180(17) -0.0026(14) 0.0033(18) 0.0010(18)
N2 0.032(2) 0.043(3) 0.023(2) -0.0012(19) 0.0021(18) 0.001(2)
O1 0.037(2) 0.0314(19) 0.0188(14) -0.0002(13) 0.0081(15) 0.0035(16)
Ir1 0.04515(11) 0.02587(11) 0.01702(9) 0.00097(7) 0.00404(7) 0.00179(8)

loop_
_atom_type_symbol
_atom_type_description
_atom_type_scat_dispersion_real
_atom_type_scat_dispersion_imag
_atom_type_scat_source
C C 0.0033 0.0016 'International Tables Vol C Tables 4.2.6.8 and 6.1.1.4'
H H 0.0000 0.0000 'International Tables Vol C Tables 4.2.6.8 and 6.1.1.4'
N N 0.0061 0.0033 'International Tables Vol C Tables 4.2.6.8 and 6.1.1.4'
O O 0.0106 0.0060 'International Tables Vol C Tables 4.2.6.8 and 6.1.1.4'
Ir Ir -1.4442 7.9887 'International Tables Vol C Tables 4.2.6.8 and 6.1.1.4'

loop_
_geom_angle_atom_site_label_1
_geom_angle_atom_site_label_2
_geom_angle_atom_site_label_3
_geom_angle
C2 C1 C8 124.8(6)
C2 C1 Ir1 70.6(3)
C8 C1 Ir1 113.2(4)
C1 C2 C3 123.1(6)
C1 C2 Ir1 69.6(4)
C3 C2 Ir1 114.2(4)
C2 C3 C4 112.3(6)
C5 C4 C3 113.0(6)
C6 C5 C4 127.3(6)
C6 C5 Ir1 70.0(3)
C4 C5 Ir1 112.7(4)
C5 C6 C7 119.5(7)
C5 C6 Ir1 70.2(3)
C7 C6 Ir1 112.8(4)
C8 C7 C6 112.1(5)
C1 C8 C7 112.9(6)
O1 C9 C10 110.8(4)
N1 C10 C11 109.2(4)
N1 C10 C9 106.4(4)
C11 C10 C9 111.2(4)
C12 C11 C10 114.0(4)
C13 C12 C17 118.4(6)
C13 C12 C11 121.0(6)
C17 C12 C11 120.6(6)
C14 C13 C12 121.9(7)
C15 C14 C13 120.2(8)
C16 C15 C14 120.7(7)
C15 C16 C17 120.2(8)
C12 C17 C16 118.7(8)
N1 C18 C19 110.4(4)
N2 C19 C20 123.0(5)
N2 C19 C18 113.7(5)
C20 C19 C18 123.2(5)
C19 C20 C21 118.8(6)
C22 C21 C20 118.0(6)
C21 C22 C23 119.9(5)
N2 C23 C22 122.4(5)
N2 C23 C24 116.1(5)
C22 C23 C24 121.5(5)
C18 N1 C10 111.6(4)
C18 N1 Ir1 113.9(3)
C10 N1 Ir1 105.8(3)
C23 N2 C19 117.9(5)
C9 O1 Ir1 112.9(3)
O1 Ir1 C1 158.3(2)
O1 Ir1 C2 161.8(2)
C1 Ir1 C2 39.8(3)
O1 Ir1 C5 91.85(19)
C1 Ir1 C5 97.9(2)
C2 Ir1 C5 81.5(2)
O1 Ir1 C6 92.7(2)
C1 Ir1 C6 82.7(2)
C2 Ir1 C6 92.9(3)
C5 Ir1 C6 39.8(3)
O1 Ir1 N1 82.89(14)
C1 Ir1 N1 94.13(17)
C2 Ir1 N1 97.3(2)
C5 Ir1 N1 159.3(2)
C6 Ir1 N1 159.9(2)

loop_
_geom_bond_atom_site_label_1
_geom_bond_atom_site_label_2
_geom_bond_distance
C1 C2 1.423(10)
C1 C8 1.507(9)
C1 Ir1 2.082(5)
C2 C3 1.527(9)
C2 Ir1 2.095(6)
C3 C4 1.532(9)
C4 C5 1.480(11)
C5 C6 1.443(11)
C5 Ir1 2.119(5)
C6 C7 1.552(9)
C6 Ir1 2.117(5)
C7 C8 1.537(8)
C9 O1 1.414(5)
C9 C10 1.531(6)
C10 N1 1.502(6)
C10 C11 1.527(8)
C11 C12 1.517(7)
C12 C13 1.381(10)
C12 C17 1.403(9)
C13 C14 1.377(9)
C14 C15 1.356(14)
C15 C16 1.364(15)
C16 C17 1.430(11)
C18 N1 1.496(7)
C18 C19 1.506(6)
C19 N2 1.355(7)
C19 C20 1.366(9)
C20 C21 1.403(8)
C21 C22 1.375(9)
C22 C23 1.383(9)
C23 N2 1.330(6)
C23 C24 1.510(8)
N1 Ir1 2.126(4)
O1 Ir1 1.993(3)
